data_7230697
loop_
_publ_author_name
'Daigre, Gilles'
'Lemoine, Pierric'
'Pham, Thi Diep'
'Demange, Val\'erie'
'Gautier, R\'egis'
'Naumov, Nikolay G.'
'Ledneva, Alexandra'
'Amela-Cortes, Maria'
'Dumait, No\'ee'
'Audebrand, Nathalie'
'Cordier, St\'ephane'

_publ_section_title
;
 Low dimensional solids based on Mo6 cluster cyanides and Mn2+, Mn3+ or
 Cd2+ metal ions: crystal chemistry, magnetic and optical properties
;
_journal_issue 24
_journal_name_full CrystEngComm
_journal_page_first 3396
_journal_paper_doi 10.1039/C8CE00113H
_journal_volume 20
_journal_year 2018
_chemical_formula_sum 'C6 Br8 Mn Mo6 N6 O2'
_chemical_formula_weight 1457.98
_space_group_crystal_system orthorhombic
_space_group_IT_number 74
_space_group_name_Hall '-I 2b 2'
_space_group_name_H-M_alt 'I m m a'
_symmetry_space_group_name_Hall '-I 2b 2'
_symmetry_space_group_name_H-M 'I m m a'
_audit_creation_method SHELXL-2017/1
_audit_update_record
;
2017-10-26 deposited with the CCDC.
2018-05-21 downloaded from the CCDC.
;
_cell_angle_alpha 90
_cell_angle_beta 90
_cell_angle_gamma 90
_cell_formula_units_Z 4
_cell_length_a 19.5758(7)
_cell_length_b 10.4102(4)
_cell_length_c 13.7808(5)
_cell_measurement_reflns_used 9618
_cell_measurement_temperature 150(2)
_cell_measurement_theta_max 27.40
_cell_measurement_theta_min 2.45
_cell_volume 2808.36(18)
_computing_cell_refinement 'APEX3 (Bruker, 2015); SAINT (Bruker, 2014)'
_computing_data_collection 'SAINT (Bruker, 2014)'
_computing_data_reduction 'SAINT (Bruker, 2014)'
_computing_structure_refinement 'SHELXL-2017/1 (Sheldrick, 2017)'
_diffrn_ambient_temperature 150(2)
_diffrn_detector_area_resol_mean '(CMOS) PHOTON 100'
_diffrn_measured_fraction_theta_full 0.998
_diffrn_measured_fraction_theta_max 0.998
_diffrn_measurement_device_type 'D8 VENTURE Bruker AXS'
_diffrn_measurement_method 'rotation images, thin slices'
_diffrn_radiation_monochromator 'multilayer monochromator'
_diffrn_radiation_type MoK\a
_diffrn_radiation_wavelength 0.71073
_diffrn_reflns_av_R_equivalents 0.0236
_diffrn_reflns_av_unetI/netI 0.0163
_diffrn_reflns_Laue_measured_fraction_full 0.998
_diffrn_reflns_Laue_measured_fraction_max 0.998
_diffrn_reflns_limit_h_max 25
_diffrn_reflns_limit_h_min -22
_diffrn_reflns_limit_k_max 12
_diffrn_reflns_limit_k_min -13
_diffrn_reflns_limit_l_max 17
_diffrn_reflns_limit_l_min -16
_diffrn_reflns_number 13490
_diffrn_reflns_point_group_measured_fraction_full 0.998
_diffrn_reflns_point_group_measured_fraction_max 0.998
_diffrn_reflns_theta_full 25.242
_diffrn_reflns_theta_max 27.490
_diffrn_reflns_theta_min 2.956
_diffrn_source 'Incoatec microfocus sealed tube'
_exptl_absorpt_coefficient_mu 14.424
_exptl_absorpt_correction_type multi-scan
_exptl_absorpt_process_details 'Sheldrick, G.M. (2014). SADABS Bruker AXS Inc., Madison, Wisconsin, USA'
_exptl_crystal_colour orange
_exptl_crystal_density_diffrn 3.448
_exptl_crystal_description prism
_exptl_crystal_F_000 2604
_exptl_crystal_size_max 0.094
_exptl_crystal_size_mid 0.089
_exptl_crystal_size_min 0.042
_exptl_transmission_factor_max 0.7456
_exptl_transmission_factor_min 0.5969
_refine_diff_density_max 2.309
_refine_diff_density_min -2.091
_refine_diff_density_rms 0.329
_refine_ls_extinction_coef 0.00033(4)
_refine_ls_extinction_expression Fc^*^=kFc[1+0.001xFc^2^\l^3^/sin(2\q)]^-1/4^
_refine_ls_extinction_method 'SHELXL-2017/1 (Sheldrick 2017)'
_refine_ls_goodness_of_fit_ref 1.367
_refine_ls_hydrogen_treatment undef
_refine_ls_matrix_type full
_refine_ls_number_parameters 80
_refine_ls_number_reflns 1749
_refine_ls_number_restraints 0
_refine_ls_restrained_S_all 1.367
_refine_ls_R_factor_all 0.0559
_refine_ls_R_factor_gt 0.0551
_refine_ls_shift/su_max 0.000
_refine_ls_shift/su_mean 0.000
_refine_ls_structure_factor_coef Fsqd
_refine_ls_weighting_details 'w=1/[\s^2^(Fo^2^)+243.9835P] where P=(Fo^2^+2Fc^2^)/3'
_refine_ls_weighting_scheme calc
_refine_ls_wR_factor_gt 0.1274
_refine_ls_wR_factor_ref 0.1276
_reflns_Friedel_coverage 0.000
_reflns_number_gt 1709
_reflns_number_total 1749
_reflns_threshold_expression 'I > 2\s(I)'
_cod_data_source_file c8ce00113h2.cif
_cod_data_source_block shelx_CCDC2
_cod_depositor_comments 'Adding full bibliography for 7230695--7230700.cif.'
_cod_database_code 7230697
_shelx_shelxl_version_number 2017/1
_shelx_space_group_comment
;
The symmetry employed for this shelxl refinement is uniquely defined
by the following loop, which should always be used as a source of
symmetry information in preference to the above space-group names.
They are only intended as comments.
;

loop_
_space_group_symop_operation_xyz
'x, y, z'
'-x, -y+1/2, z'
'-x, y+1/2, -z'
'x, -y, -z'
'x+1/2, y+1/2, z+1/2'
'-x+1/2, -y+1, z+1/2'
'-x+1/2, y+1, -z+1/2'
'x+1/2, -y+1/2, -z+1/2'
'-x, -y, -z'
'x, y-1/2, -z'
'x, -y-1/2, z'
'-x, y, z'
'-x+1/2, -y+1/2, -z+1/2'
'x+1/2, y, -z+1/2'
'x+1/2, -y, z+1/2'
'-x+1/2, y+1/2, z+1/2'

loop_
_atom_site_label
_atom_site_type_symbol
_atom_site_fract_x
_atom_site_fract_y
_atom_site_fract_z
_atom_site_U_iso_or_equiv
_atom_site_adp_type
_atom_site_occupancy
_atom_site_site_symmetry_order
_atom_site_calc_flag
_atom_site_refinement_flags_posn
_atom_site_refinement_flags_adp
_atom_site_refinement_flags_occupancy
Mo1 Mo 0.20052(6) 0.250000 0.63443(9) 0.0104(3) Uani 1 2 d S T P
Mo2 Mo 0.30751(5) 0.37651(9) 0.70034(6) 0.0148(2) Uani 1 1 d . . .
Br1 Br 0.31393(8) 0.250000 0.53823(11) 0.0247(4) Uani 1 2 d S T P
Br2 Br 0.20186(7) 0.49917(11) 0.63655(9) 0.0261(3) Uani 1 1 d . . .
Br3 Br 0.08827(8) 0.250000 0.73367(12) 0.0253(4) Uani 1 2 d S T P
Mn1 Mn 0.500000 0.750000 0.6355(3) 0.0184(7) Uani 1 4 d S T P
O2 O 0.500000 0.750000 0.799(2) 0.058(7) Uani 1 4 d S T P
O1 O 0.500000 0.750000 0.4707(15) 0.058(7) Uani 1 4 d S T P
N2 N 0.4197(6) 0.5995(13) 0.6297(10) 0.044(3) Uani 1 1 d . . .
C1 C 0.1395(9) 0.250000 0.5007(12) 0.021(3) Uani 1 2 d S T P
C2 C 0.3793(7) 0.5253(15) 0.6478(10) 0.035(3) Uani 1 1 d . . .
N1 N 0.1049(10) 0.250000 0.4328(13) 0.040(4) Uani 1 2 d S T P

loop_
_atom_site_aniso_label
_atom_site_aniso_U_11
_atom_site_aniso_U_22
_atom_site_aniso_U_33
_atom_site_aniso_U_23
_atom_site_aniso_U_13
_atom_site_aniso_U_12
Mo1 0.0082(5) 0.0127(6) 0.0103(5) 0.000 -0.0003(4) 0.000
Mo2 0.0140(4) 0.0164(4) 0.0140(4) 0.0040(3) -0.0008(3) -0.0080(4)
Br1 0.0181(8) 0.0441(10) 0.0117(7) 0.000 0.0069(6) 0.000
Br2 0.0403(7) 0.0132(5) 0.0248(6) 0.0056(4) -0.0123(5) 0.0035(5)
Br3 0.0080(7) 0.0457(10) 0.0223(8) 0.000 0.0006(6) 0.000
Mn1 0.0139(15) 0.0176(16) 0.0237(18) 0.000 0.000 0.000
O2 0.006(8) 0.070(17) 0.10(2) 0.000 0.000 0.000
O1 0.046(13) 0.11(2) 0.018(10) 0.000 0.000 0.000
N2 0.034(6) 0.047(8) 0.051(8) 0.020(6) -0.009(6) -0.021(6)
C1 0.028(8) 0.023(8) 0.011(7) 0.000 -0.007(7) 0.000
C2 0.031(7) 0.040(8) 0.033(7) 0.005(6) -0.009(6) -0.015(6)
N1 0.049(11) 0.036(9) 0.034(9) 0.000 -0.017(8) 0.000

loop_
_atom_type_symbol
_atom_type_description
_atom_type_scat_dispersion_real
_atom_type_scat_dispersion_imag
_atom_type_scat_source
C C 0.0033 0.0016 'International Tables Vol C Tables 4.2.6.8 and 6.1.1.4'
Br Br -0.2901 2.4595 'International Tables Vol C Tables 4.2.6.8 and 6.1.1.4'
Mn Mn 0.3368 0.7283 'International Tables Vol C Tables 4.2.6.8 and 6.1.1.4'
Mo Mo -1.6832 0.6857 'International Tables Vol C Tables 4.2.6.8 and 6.1.1.4'
N N 0.0061 0.0033 'International Tables Vol C Tables 4.2.6.8 and 6.1.1.4'
O O 0.0106 0.0060 'International Tables Vol C Tables 4.2.6.8 and 6.1.1.4'

loop_
_geom_angle_atom_site_label_1
_geom_angle_atom_site_label_2
_geom_angle_atom_site_label_3
_geom_angle
_geom_angle_site_symmetry_1
_geom_angle_site_symmetry_3
C1 Mo1 Br1 92.1(5) . .
C1 Mo1 Br3 89.0(5) . .
Br1 Mo1 Br3 178.95(7) . .
C1 Mo1 Br2 90.86(4) . .
Br1 Mo1 Br2 89.83(4) . .
Br3 Mo1 Br2 90.15(4) . .
C1 Mo1 Br2 90.86(4) . 11_565
Br1 Mo1 Br2 89.83(4) . 11_565
Br3 Mo1 Br2 90.15(4) . 11_565
Br2 Mo1 Br2 178.26(8) . 11_565
C1 Mo1 Mo2 133.8(3) . 7_546
Br1 Mo1 Mo2 119.62(5) . 7_546
Br3 Mo1 Mo2 59.52(4) . 7_546
Br2 Mo1 Mo2 59.41(4) . 7_546
Br2 Mo1 Mo2 119.38(5) 11_565 7_546
C1 Mo1 Mo2 133.8(3) . 13_556
Br1 Mo1 Mo2 119.62(5) . 13_556
Br3 Mo1 Mo2 59.52(4) . 13_556
Br2 Mo1 Mo2 119.38(5) . 13_556
Br2 Mo1 Mo2 59.41(4) 11_565 13_556
Mo2 Mo1 Mo2 59.97(5) 7_546 13_556
C1 Mo1 Mo2 136.2(3) . .
Br1 Mo1 Mo2 59.63(4) . .
Br3 Mo1 Mo2 119.51(5) . .
Br2 Mo1 Mo2 59.23(4) . .
Br2 Mo1 Mo2 119.19(5) 11_565 .
Mo2 Mo1 Mo2 59.99(4) 7_546 .
Mo2 Mo1 Mo2 89.96(4) 13_556 .
C1 Mo1 Mo2 136.2(3) . 11_565
Br1 Mo1 Mo2 59.63(4) . 11_565
Br3 Mo1 Mo2 119.51(5) . 11_565
Br2 Mo1 Mo2 119.19(5) . 11_565
Br2 Mo1 Mo2 59.23(4) 11_565 11_565
Mo2 Mo1 Mo2 89.96(4) 7_546 11_565
Mo2 Mo1 Mo2 59.99(4) 13_556 11_565
Mo2 Mo1 Mo2 59.96(5) . 11_565
C2 Mo2 Br2 92.9(4) . .
C2 Mo2 Br2 89.1(4) . 7_546
Br2 Mo2 Br2 89.71(6) . 7_546
C2 Mo2 Br3 88.3(4) . 13_556
Br2 Mo2 Br3 178.74(6) . 13_556
Br2 Mo2 Br3 90.10(5) 7_546 13_556
C2 Mo2 Br1 92.4(4) . .
Br2 Mo2 Br1 89.81(5) . .
Br2 Mo2 Br1 178.42(6) 7_546 .
Br3 Mo2 Br1 90.35(6) 13_556 .
C2 Mo2 Mo2 134.4(4) . 11_565
Br2 Mo2 Mo2 119.61(3) . 11_565
Br2 Mo2 Mo2 119.52(3) 7_546 11_565
Br3 Mo2 Mo2 59.48(3) 13_556 11_565
Br1 Mo2 Mo2 59.52(3) . 11_565
C2 Mo2 Mo2 135.4(4) . 7_546
Br2 Mo2 Mo2 59.53(4) . 7_546
Br2 Mo2 Mo2 59.27(4) 7_546 7_546
Br3 Mo2 Mo2 119.35(6) 13_556 7_546
Br1 Mo2 Mo2 119.23(6) . 7_546
Mo2 Mo2 Mo2 90.000(1) 11_565 7_546
C2 Mo2 Mo1 132.1(3) . 13_556
Br2 Mo2 Mo1 119.55(5) . 13_556
Br2 Mo2 Mo1 59.51(4) 7_546 13_556
Br3 Mo2 Mo1 59.34(5) 13_556 13_556
Br1 Mo2 Mo1 119.53(4) . 13_556
Mo2 Mo2 Mo1 60.01(2) 11_565 13_556
Mo2 Mo2 Mo1 60.02(4) 7_546 13_556
C2 Mo2 Mo1 137.9(3) . .
Br2 Mo2 Mo1 59.59(4) . .
Br2 Mo2 Mo1 119.26(5) 7_546 .
Br3 Mo2 Mo1 119.49(4) 13_556 .
Br1 Mo2 Mo1 59.23(5) . .
Mo2 Mo2 Mo1 60.02(2) 11_565 .
Mo2 Mo2 Mo1 59.99(4) 7_546 .
Mo1 Mo2 Mo1 90.04(4) 13_556 .
Mo1 Br1 Mo2 61.14(4) . .
Mo1 Br1 Mo2 61.14(4) . 11_565
Mo2 Br1 Mo2 60.96(5) . 11_565
Mo2 Br2 Mo2 61.20(4) . 7_546
Mo2 Br2 Mo1 61.18(4) . .
Mo2 Br2 Mo1 61.08(4) 7_546 .
Mo1 Br3 Mo2 61.14(4) . 7_546
Mo1 Br3 Mo2 61.14(4) . 13_556
Mo2 Br3 Mo2 61.05(5) 7_546 13_556
N2 Mn1 N2 175.9(7) . 2_665
N2 Mn1 N2 90.1(8) . 12_655
N2 Mn1 N2 89.7(8) 2_665 12_655
N2 Mn1 N2 89.7(8) . 11_575
N2 Mn1 N2 90.1(8) 2_665 11_575
N2 Mn1 N2 175.9(7) 12_655 11_575
N2 Mn1 O2 92.1(4) . .
N2 Mn1 O2 92.1(4) 2_665 .
N2 Mn1 O2 92.1(4) 12_655 .
N2 Mn1 O2 92.1(4) 11_575 .
N2 Mn1 O1 87.9(4) . .
N2 Mn1 O1 87.9(4) 2_665 .
N2 Mn1 O1 87.9(4) 12_655 .
N2 Mn1 O1 87.9(4) 11_575 .
O2 Mn1 O1 180.0 . .
C2 N2 Mn1 165.2(13) . .
N1 C1 Mo1 177.1(17) . .
N2 C2 Mo2 172.8(12) . .

loop_
_geom_bond_atom_site_label_1
_geom_bond_atom_site_label_2
_geom_bond_distance
_geom_bond_site_symmetry_2
Mo1 C1 2.196(16) .
Mo1 Br1 2.586(2) .
Mo1 Br3 2.588(2) .
Mo1 Br2 2.5942(12) .
Mo1 Br2 2.5943(12) 11_565
Mo1 Mo2 2.6350(14) 7_546
Mo1 Mo2 2.6350(14) 13_556
Mo1 Mo2 2.6356(14) .
Mo1 Mo2 2.6356(14) 11_565
Mo2 C2 2.213(14) .
Mo2 Br2 2.5847(15) .
Mo2 Br2 2.5916(15) 7_546
Mo2 Br3 2.5931(17) 13_556
Mo2 Br1 2.5964(16) .
Mo2 Mo2 2.6340(19) 11_565
Mo2 Mo2 2.6349(18) 7_546
Mn1 N2 2.222(12) .
Mn1 N2 2.222(12) 2_665
Mn1 N2 2.222(12) 12_655
Mn1 N2 2.222(12) 11_575
Mn1 O2 2.25(3) .
Mn1 O1 2.27(2) .
N2 C2 1.133(18) .
C1 N1 1.16(2) .
